data_2207403
loop_
_publ_author_name
'Yu, Ming'
'Yang, Guang-Ming'

_publ_section_title
;
 A new nickel(II) complex with a [14]N4 macrocyclic ligand
;
_journal_coeditor_code XU6050
_journal_issue 11
_journal_name_full 'Acta Crystallographica Section E'
_journal_page_first m2436
_journal_page_last m2437
_journal_paper_doi 10.1107/S1600536805034458
_journal_volume 61
_journal_year 2005
_chemical_formula_iupac '[Ni (C30 H20 Cl2 N4 O2)] , 0.5C H4 O'
_chemical_formula_moiety 'C30 H20 Cl2 N4 Ni O2 , 0.5C H4 O'
_chemical_formula_sum 'C30.5 H22 Cl2 N4 Ni O2.5'
_chemical_formula_weight 613.63
_chemical_name_common
;(9,20-dichloro-12,17-diphenyl-2,4,13,16-tetraazatricyclo[16.4.0.0^6,11^]docosa-
6,8,10,12,16,18,20,22-octaene-3,4-dionato)nickel(II)
 methanol hemisolvate
;
_chemical_name_systematic
;(9,20-dichloro-12,17-diphenyl-2,4,13,16-tetraazatricyclo[16.4.0.0^6,11^]docosa-
6,8,10,12,16,18,20,22-octaene-3,4-dionato)nickel(II)
 methanol hemisolvate
;
_space_group_IT_number 15
_symmetry_cell_setting monoclinic
_symmetry_space_group_name_Hall '-C 2yc'
_symmetry_space_group_name_H-M 'C 1 2/c 1'
_atom_sites_solution_hydrogens geom
_atom_sites_solution_primary direct
_atom_sites_solution_secondary difmap
_audit_creation_method SHELXL97
_cell_angle_alpha 90.00
_cell_angle_beta 113.126(5)
_cell_angle_gamma 90.00
_cell_formula_units_Z 8
_cell_length_a 29.869(9)
_cell_length_b 7.268(2)
_cell_length_c 26.307(8)
_cell_measurement_reflns_used 833
_cell_measurement_temperature 293(2)
_cell_measurement_theta_max 25.1
_cell_measurement_theta_min 1.5
_cell_volume 5252(3)
_computing_cell_refinement 'SAINT (Bruker 1997)'
_computing_data_collection 'SMART (Bruker 1997)'
_computing_data_reduction SAINT
_computing_molecular_graphics 'SHELXTL (Bruker, 2000)'
_computing_publication_material SHELXTL
_computing_structure_refinement 'SHELXL97 (Sheldrick, 1997)'
_computing_structure_solution 'SHELXS97 (Sheldrick, 1997)'
_diffrn_ambient_temperature 293(2)
_diffrn_measured_fraction_theta_full 1.00
_diffrn_measured_fraction_theta_max 1.00
_diffrn_measurement_device_type 'Bruker SMART CCD area-detector'
_diffrn_measurement_method '\f and \w'
_diffrn_radiation_monochromator graphite
_diffrn_radiation_source 'fine-focus sealed tube'
_diffrn_radiation_type MoK\a
_diffrn_radiation_wavelength 0.71073
_diffrn_reflns_av_R_equivalents 0.061
_diffrn_reflns_av_sigmaI/netI 0.076
_diffrn_reflns_limit_h_max 33
_diffrn_reflns_limit_h_min -35
_diffrn_reflns_limit_k_max 8
_diffrn_reflns_limit_k_min -8
_diffrn_reflns_limit_l_max 31
_diffrn_reflns_limit_l_min -16
_diffrn_reflns_number 13262
_diffrn_reflns_theta_full 25.1
_diffrn_reflns_theta_max 25.1
_diffrn_reflns_theta_min 1.5
_diffrn_standards_decay_% 0
_diffrn_standards_interval_count 0
_diffrn_standards_interval_time 0
_diffrn_standards_number 0
_exptl_absorpt_coefficient_mu 0.982
_exptl_absorpt_correction_T_max 0.890
_exptl_absorpt_correction_T_min 0.846
_exptl_absorpt_correction_type multi-scan
_exptl_absorpt_process_details '(SADABS; Sheldrick, 1996)'
_exptl_crystal_colour Orange
_exptl_crystal_density_diffrn 1.552
_exptl_crystal_density_method 'not measured'
_exptl_crystal_description Plate
_exptl_crystal_F_000 2516
_exptl_crystal_size_max 0.20
_exptl_crystal_size_mid 0.14
_exptl_crystal_size_min 0.12
_refine_diff_density_max 0.42
_refine_diff_density_min -0.50
_refine_ls_extinction_method none
_refine_ls_goodness_of_fit_ref 1.101
_refine_ls_hydrogen_treatment constr
_refine_ls_matrix_type full
_refine_ls_number_parameters 370
_refine_ls_number_reflns 4676
_refine_ls_number_restraints 0
_refine_ls_restrained_S_all 1.101
_refine_ls_R_factor_all 0.112
_refine_ls_R_factor_gt 0.054
_refine_ls_shift/su_max 0.001
_refine_ls_shift/su_mean 0.000
_refine_ls_structure_factor_coef Fsqd
_refine_ls_weighting_details 'calc w = 1/[\s^2^(Fo^2^)+(0.0576P)^2^] where P = (Fo^2^+2Fc^2^)/3'
_refine_ls_weighting_scheme calc
_refine_ls_wR_factor_gt 0.105
_refine_ls_wR_factor_ref 0.137
_reflns_number_gt 2876
_reflns_number_total 4676
_reflns_threshold_expression I>2\s
_cod_data_source_file xu6050.cif
_cod_data_source_block I
_cod_original_sg_symbol_H-M 'C 2/c'
_cod_database_code 2207403
_cod_database_fobs_code 2207403

loop_
_symmetry_equiv_pos_as_xyz
'x, y, z'
'-x, y, -z+1/2'
'x+1/2, y+1/2, z'
'-x+1/2, y+1/2, -z+1/2'
'-x, -y, -z'
'x, -y, z-1/2'
'-x+1/2, -y+1/2, -z'
'x+1/2, -y+1/2, z-1/2'

loop_
_atom_site_label
_atom_site_fract_x
_atom_site_fract_y
_atom_site_fract_z
_atom_site_U_iso_or_equiv
_atom_site_adp_type
_atom_site_calc_flag
_atom_site_refinement_flags
_atom_site_occupancy
_atom_site_type_symbol
Ni1 0.52787(2) 0.73712(8) 0.55168(2) 0.0355(2) Uani d . 1 Ni
Cl1 0.78058(4) 0.5798(2) 0.59734(6) 0.0659(4) Uani d . 1 Cl
Cl2 0.26701(5) 0.8916(2) 0.44399(6) 0.0647(4) Uani d . 1 Cl
O1 0.46172(13) 0.7576(6) 0.39090(14) 0.0676(11) Uani d . 1 O
O2 0.55039(12) 0.6183(5) 0.41914(14) 0.0532(9) Uani d . 1 O
N1 0.47544(12) 0.7845(5) 0.48394(14) 0.0330(9) Uani d . 1 N
N2 0.56602(13) 0.6874(5) 0.51127(15) 0.0337(9) Uani d . 1 N
N3 0.57808(13) 0.6683(5) 0.61875(15) 0.0409(10) Uani d . 1 N
N4 0.49164(13) 0.7961(5) 0.59337(15) 0.0400(10) Uani d . 1 N
C1 0.48681(16) 0.7452(7) 0.44028(19) 0.0409(11) Uani d . 1 C
C2 0.53891(16) 0.6753(6) 0.4561(2) 0.0387(12) Uani d . 1 C
C3 0.61669(16) 0.6579(6) 0.5316(2) 0.0368(11) Uani d . 1 C
C4 0.64262(17) 0.6702(7) 0.4971(2) 0.0458(13) Uani d . 1 C
H4 0.6256 0.6953 0.4597 0.055 Uiso calc R 1 H
C5 0.69213(17) 0.6463(7) 0.5168(2) 0.0495(13) Uani d . 1 C
H5 0.7082 0.6564 0.4930 0.059 Uiso calc R 1 H
C6 0.71775(17) 0.6075(7) 0.5715(2) 0.0469(13) Uani d . 1 C
C7 0.69437(17) 0.5965(7) 0.6068(2) 0.0441(12) Uani d . 1 C
H7 0.7122 0.5698 0.6439 0.053 Uiso calc R 1 H
C8 0.64375(16) 0.6248(6) 0.58819(19) 0.0378(11) Uani d . 1 C
C9 0.62279(16) 0.6201(6) 0.62987(19) 0.0397(12) Uani d . 1 C
C10 0.65505(15) 0.5649(7) 0.68744(19) 0.0402(12) Uani d . 1 C
C11 0.68745(18) 0.6859(7) 0.7232(2) 0.0529(14) Uani d . 1 C
H11 0.6899 0.8045 0.7113 0.064 Uiso calc R 1 H
C12 0.71640(18) 0.6345(9) 0.7765(2) 0.0616(16) Uani d . 1 C
H12 0.7380 0.7187 0.8003 0.074 Uiso calc R 1 H
C13 0.71350(18) 0.4612(9) 0.7946(2) 0.0601(16) Uani d . 1 C
H13 0.7334 0.4260 0.8304 0.072 Uiso calc R 1 H
C14 0.68125(19) 0.3397(8) 0.7597(2) 0.0571(15) Uani d . 1 C
H14 0.6790 0.2213 0.7718 0.069 Uiso calc R 1 H
C15 0.65169(18) 0.3910(8) 0.7062(2) 0.0521(14) Uani d . 1 C
H15 0.6295 0.3074 0.6829 0.062 Uiso calc R 1 H
C16 0.55913(18) 0.6557(8) 0.6628(2) 0.0556(15) Uani d . 1 C
H16A 0.5442 0.5365 0.6618 0.067 Uiso calc R 1 H
H16B 0.5854 0.6712 0.6988 0.067 Uiso calc R 1 H
C17 0.52299(17) 0.8027(8) 0.65272(19) 0.0526(15) Uani d . 1 C
H17A 0.5390 0.9213 0.6624 0.063 Uiso calc R 1 H
H17B 0.5038 0.7830 0.6747 0.063 Uiso calc R 1 H
C18 0.44495(17) 0.8181(6) 0.57821(19) 0.0386(11) Uani d . 1 C
C19 0.42346(16) 0.8426(8) 0.62058(19) 0.0433(13) Uani d . 1 C
C20 0.42353(19) 1.0136(8) 0.6437(2) 0.0548(14) Uani d . 1 C
H20 0.4370 1.1145 0.6330 0.066 Uiso calc R 1 H
C21 0.4035(2) 1.0338(9) 0.6826(2) 0.0665(17) Uani d . 1 C
H21 0.4033 1.1490 0.6979 0.080 Uiso calc R 1 H
C22 0.3842(2) 0.8872(10) 0.6987(3) 0.0721(18) Uani d . 1 C
H22 0.3712 0.9021 0.7253 0.086 Uiso calc R 1 H
C23 0.3836(2) 0.7194(9) 0.6762(3) 0.0691(18) Uani d . 1 C
H23 0.3700 0.6199 0.6873 0.083 Uiso calc R 1 H
C24 0.40323(19) 0.6944(8) 0.6368(2) 0.0563(15) Uani d . 1 C
H24 0.4027 0.5788 0.6214 0.068 Uiso calc R 1 H
C25 0.41185(16) 0.8277(6) 0.51999(19) 0.0353(11) Uani d . 1 C
C26 0.36203(17) 0.8495(6) 0.5087(2) 0.0444(12) Uani d . 1 C
H26 0.3518 0.8453 0.5378 0.053 Uiso calc R 1 H
C27 0.32838(16) 0.8766(7) 0.4564(2) 0.0438(13) Uani d . 1 C
C28 0.34362(18) 0.8963(7) 0.4137(2) 0.0503(14) Uani d . 1 C
H28 0.3212 0.9240 0.3784 0.060 Uiso calc R 1 H
C29 0.39202(17) 0.8751(7) 0.4233(2) 0.0466(13) Uani d . 1 C
H29 0.4018 0.8926 0.3942 0.056 Uiso calc R 1 H
C30 0.42725(16) 0.8280(6) 0.47546(18) 0.0358(11) Uani d . 1 C
O3 0.5239(5) 0.298(2) 0.7153(6) 0.161(6) Uani d P 0.50 O
C31 0.5019(18) 0.392(3) 0.737(2) 0.165(14) Uani d P 0.50 C

loop_
_atom_site_aniso_label
_atom_site_aniso_U_11
_atom_site_aniso_U_22
_atom_site_aniso_U_33
_atom_site_aniso_U_12
_atom_site_aniso_U_13
_atom_site_aniso_U_23
Ni1 0.0322(3) 0.0433(4) 0.0267(3) -0.0036(3) 0.0068(2) -0.0005(3)
Cl1 0.0370(7) 0.0939(11) 0.0662(10) 0.0049(7) 0.0198(7) -0.0051(9)
Cl2 0.0368(7) 0.0828(10) 0.0620(10) 0.0067(7) 0.0061(6) -0.0015(8)
O1 0.053(2) 0.114(3) 0.027(2) 0.011(2) 0.0065(17) -0.001(2)
O2 0.049(2) 0.076(3) 0.037(2) -0.0062(18) 0.0178(17) -0.012(2)
N1 0.032(2) 0.038(2) 0.025(2) -0.0031(16) 0.0066(16) 0.0003(17)
N2 0.034(2) 0.037(2) 0.025(2) -0.0069(16) 0.0058(16) -0.0011(17)
N3 0.034(2) 0.057(3) 0.031(2) 0.0009(19) 0.0120(18) 0.001(2)
N4 0.038(2) 0.052(3) 0.024(2) -0.0018(18) 0.0050(17) -0.0021(18)
C1 0.039(3) 0.047(3) 0.028(3) -0.008(2) 0.004(2) -0.005(3)
C2 0.039(3) 0.038(3) 0.038(3) -0.009(2) 0.013(2) -0.001(2)
C3 0.039(3) 0.031(3) 0.041(3) -0.005(2) 0.016(2) -0.002(2)
C4 0.044(3) 0.055(3) 0.039(3) -0.009(2) 0.016(2) -0.002(3)
C5 0.044(3) 0.063(3) 0.047(3) -0.009(3) 0.023(3) -0.005(3)
C6 0.035(3) 0.049(3) 0.052(3) -0.001(2) 0.012(3) -0.007(3)
C7 0.040(3) 0.053(3) 0.035(3) 0.000(2) 0.011(2) 0.002(3)
C8 0.040(3) 0.035(3) 0.034(3) -0.006(2) 0.010(2) 0.000(2)
C9 0.038(3) 0.040(3) 0.036(3) -0.001(2) 0.009(2) 0.001(2)
C10 0.032(3) 0.055(3) 0.032(3) 0.004(2) 0.010(2) 0.003(2)
C11 0.045(3) 0.062(3) 0.046(3) -0.007(3) 0.011(3) -0.002(3)
C12 0.039(3) 0.084(5) 0.045(4) -0.007(3) -0.001(3) -0.012(3)
C13 0.039(3) 0.097(5) 0.035(3) 0.015(3) 0.004(2) 0.005(3)
C14 0.055(3) 0.066(4) 0.045(3) 0.009(3) 0.016(3) 0.009(3)
C15 0.050(3) 0.065(4) 0.035(3) -0.002(3) 0.011(3) -0.003(3)
C16 0.042(3) 0.092(4) 0.030(3) 0.008(3) 0.010(2) 0.005(3)
C17 0.037(3) 0.086(4) 0.030(3) 0.005(3) 0.008(2) -0.003(3)
C18 0.039(3) 0.040(3) 0.032(3) 0.002(2) 0.008(2) 0.005(2)
C19 0.030(3) 0.064(3) 0.030(3) 0.010(2) 0.005(2) 0.009(3)
C20 0.059(3) 0.066(4) 0.041(3) 0.003(3) 0.020(3) 0.000(3)
C21 0.072(4) 0.078(4) 0.055(4) 0.019(3) 0.030(3) 0.001(3)
C22 0.068(4) 0.101(5) 0.057(4) 0.029(4) 0.036(3) 0.018(4)
C23 0.067(4) 0.078(5) 0.077(5) 0.007(3) 0.045(4) 0.022(4)
C24 0.055(3) 0.061(4) 0.058(4) 0.004(3) 0.027(3) 0.011(3)
C25 0.032(2) 0.034(3) 0.030(3) 0.000(2) 0.003(2) 0.000(2)
C26 0.045(3) 0.046(3) 0.042(3) 0.002(2) 0.017(3) 0.001(3)
C27 0.034(3) 0.045(3) 0.041(3) 0.005(2) 0.002(2) -0.002(3)
C28 0.047(3) 0.054(3) 0.031(3) 0.005(3) -0.005(2) -0.001(3)
C29 0.048(3) 0.054(3) 0.034(3) 0.001(3) 0.012(2) 0.000(3)
C30 0.041(3) 0.032(2) 0.027(3) -0.003(2) 0.004(2) -0.002(2)
O3 0.149(12) 0.173(14) 0.115(10) -0.008(10) 0.002(9) 0.041(10)
C31 0.20(2) 0.118(13) 0.29(5) -0.01(2) 0.21(3) -0.03(2)

loop_
_atom_type_symbol
_atom_type_description
_atom_type_scat_dispersion_real
_atom_type_scat_dispersion_imag
_atom_type_scat_source
C C 0.0033 0.0000 'International Tables Vol C Tables 4.2.6.8 and 6.1.1.4'
H H 0.0000 0.0000 'International Tables Vol C Tables 4.2.6.8 and 6.1.1.4'
N N 0.0061 0.0000 'International Tables Vol C Tables 4.2.6.8 and 6.1.1.4'
O O 0.0106 0.0000 'International Tables Vol C Tables 4.2.6.8 and 6.1.1.4'
Cl Cl 0.1484 0.0000 'International Tables Vol C Tables 4.2.6.8 and 6.1.1.4'
Ni Ni 0.3393 0.0000 'International Tables Vol C Tables 4.2.6.8 and 6.1.1.4'

loop_
_geom_angle_atom_site_label_1
_geom_angle_atom_site_label_2
_geom_angle_atom_site_label_3
_geom_angle
N4 Ni1 N2 177.35(16)
N4 Ni1 N3 86.70(16)
N2 Ni1 N3 92.43(16)
N4 Ni1 N1 93.17(16)
N2 Ni1 N1 87.91(16)
N3 Ni1 N1 174.91(16)
C1 N1 C30 119.8(4)
C1 N1 Ni1 111.9(3)
C30 N1 Ni1 127.7(3)
C2 N2 C3 119.7(4)
C2 N2 Ni1 112.2(3)
C3 N2 Ni1 128.0(3)
C9 N3 C16 118.9(4)
C9 N3 Ni1 130.9(3)
C16 N3 Ni1 110.0(3)
C18 N4 C17 118.7(4)
C18 N4 Ni1 130.3(3)
C17 N4 Ni1 110.9(3)
O1 C1 N1 129.4(5)
O1 C1 C2 116.5(4)
N1 C1 C2 114.1(4)
O2 C2 N2 129.4(4)
O2 C2 C1 118.0(4)
N2 C2 C1 112.6(4)
C8 C3 C4 117.4(4)
C8 C3 N2 120.8(4)
C4 C3 N2 121.7(4)
C5 C4 C3 122.1(5)
C5 C4 H4 119.0
C3 C4 H4 119.0
C6 C5 C4 119.9(5)
C6 C5 H5 120.0
C4 C5 H5 120.0
C7 C6 C5 120.2(4)
C7 C6 Cl1 119.3(4)
C5 C6 Cl1 120.4(4)
C6 C7 C8 121.3(5)
C6 C7 H7 119.3
C8 C7 H7 119.3
C3 C8 C7 119.0(4)
C3 C8 C9 124.1(4)
C7 C8 C9 116.9(4)
N3 C9 C8 122.0(4)
N3 C9 C10 119.8(4)
C8 C9 C10 118.1(4)
C11 C10 C15 118.3(5)
C11 C10 C9 121.5(5)
C15 C10 C9 120.1(4)
C10 C11 C12 121.1(5)
C10 C11 H11 119.5
C12 C11 H11 119.5
C13 C12 C11 120.3(5)
C13 C12 H12 119.8
C11 C12 H12 119.8
C12 C13 C14 119.3(5)
C12 C13 H13 120.3
C14 C13 H13 120.3
C13 C14 C15 120.6(6)
C13 C14 H14 119.7
C15 C14 H14 119.7
C10 C15 C14 120.3(5)
C10 C15 H15 119.9
C14 C15 H15 119.9
C17 C16 N3 107.1(4)
C17 C16 H16A 110.3
N3 C16 H16A 110.3
C17 C16 H16B 110.3
N3 C16 H16B 110.3
H16A C16 H16B 108.6
C16 C17 N4 106.5(4)
C16 C17 H17A 110.4
N4 C17 H17A 110.4
C16 C17 H17B 110.4
N4 C17 H17B 110.4
H17A C17 H17B 108.6
N4 C18 C25 122.0(4)
N4 C18 C19 120.5(4)
C25 C18 C19 117.5(4)
C24 C19 C20 119.4(5)
C24 C19 C18 120.2(5)
C20 C19 C18 120.4(5)
C21 C20 C19 119.7(6)
C21 C20 H20 120.2
C19 C20 H20 120.2
C22 C21 C20 120.6(6)
C22 C21 H21 119.7
C20 C21 H21 119.7
C23 C22 C21 120.4(6)
C23 C22 H22 119.8
C21 C22 H22 119.8
C22 C23 C24 120.5(6)
C22 C23 H23 119.7
C24 C23 H23 119.7
C19 C24 C23 119.5(6)
C19 C24 H24 120.3
C23 C24 H24 120.3
C26 C25 C30 119.0(4)
C26 C25 C18 116.8(4)
C30 C25 C18 124.1(4)
C27 C26 C25 122.0(5)
C27 C26 H26 119.0
C25 C26 H26 119.0
C26 C27 C28 119.4(5)
C26 C27 Cl2 120.3(4)
C28 C27 Cl2 120.3(4)
C27 C28 C29 120.0(4)
C27 C28 H28 120.0
C29 C28 H28 120.0
C28 C29 C30 122.5(5)
C28 C29 H29 118.8
C30 C29 H29 118.8
N1 C30 C29 122.6(4)
N1 C30 C25 120.9(4)
C29 C30 C25 116.5(4)

loop_
_geom_bond_atom_site_label_1
_geom_bond_atom_site_label_2
_geom_bond_distance
_geom_bond_publ_flag
Ni1 N1 1.885(3) y
Ni1 N2 1.874(4) y
Ni1 N3 1.880(4) y
Ni1 N4 1.868(4) y
Cl1 C6 1.739(5) ?
Cl2 C27 1.735(5) ?
O1 C1 1.222(5) ?
O2 C2 1.223(5) ?
N1 C1 1.350(6) y
N1 C30 1.403(6) y
N2 C2 1.359(6) y
N2 C3 1.409(5) y
N3 C9 1.298(5) y
N3 C16 1.479(6) y
N4 C17 1.473(6) y
N4 C18 1.301(6) y
C1 C2 1.531(7) ?
C3 C8 1.408(6) ?
C3 C4 1.409(6) ?
C4 C5 1.372(6) ?
C4 H4 0.9300 ?
C5 C6 1.368(7) ?
C5 H5 0.9300 ?
C6 C7 1.366(6) ?
C7 C8 1.409(6) ?
C7 H7 0.9300 ?
C8 C9 1.461(7) ?
C9 C10 1.496(6) ?
C10 C11 1.371(6) ?
C10 C15 1.375(7) ?
C11 C12 1.379(7) ?
C11 H11 0.9300 ?
C12 C13 1.361(8) ?
C12 H12 0.9300 ?
C13 C14 1.362(7) ?
C13 H13 0.9300 ?
C14 C15 1.386(7) ?
C14 H14 0.9300 ?
C15 H15 0.9300 ?
C16 C17 1.467(7) ?
C16 H16A 0.9700 ?
C16 H16B 0.9700 ?
C17 H17A 0.9700 ?
C17 H17B 0.9700 ?
C18 C25 1.462(6) ?
C18 C19 1.499(7) ?
C19 C24 1.382(7) ?
C19 C20 1.383(7) ?
C20 C21 1.382(7) ?
C20 H20 0.9300 ?
C21 C22 1.356(8) ?
C21 H21 0.9300 ?
C22 C23 1.352(8) ?
C22 H22 0.9300 ?
C23 C24 1.390(7) ?
C23 H23 0.9300 ?
C24 H24 0.9300 ?
C25 C26 1.407(6) ?
C25 C30 1.417(6) ?
C26 C27 1.362(6) ?
C26 H26 0.9300 ?
C27 C28 1.374(7) ?
C28 C29 1.375(7) ?
C28 H28 0.9300 ?
C29 C30 1.404(6) ?
C29 H29 0.9300 ?
O3 C31 1.23(2) ?
